data_7717529
loop_
_publ_author_name
'Bilyachenko, Alexey N.'
'Khrustalev, Victor N.'
'Huang, Zhibin'
'Shul'pina, Lidia S.'
'Dorovatovskii, Pavel V.'
'Shubina, Elena S.'
'Ikonnikov, Nikolay S.'
'Lobanov, Nikolai N.'
'Ragimov, Karim'
'Sun, Di'

_publ_section_title
;
 An octanuclear 3-phenyl-5-(2-pyridyl)pyrazolate/phenylsilsesquioxane
 complex: synthesis, unique structure, and catalytic activity.
;
_journal_issue 48
_journal_name_full 'Dalton transactions (Cambridge, England : 2003)'
_journal_page_first 19102
_journal_page_last 19106
_journal_paper_doi 10.1039/d4dt02690j
_journal_volume 53
_journal_year 2024
_chemical_formula_moiety 'C122 H106 Cu8 N14 O24 Si10'
_chemical_formula_sum 'C122 H106 Cu8 N14 O24 Si10'
_chemical_formula_weight 2941.52
_space_group_crystal_system monoclinic
_space_group_IT_number 14
_space_group_name_Hall '-P 2yn'
_space_group_name_H-M_alt 'P 1 21/n 1'
_atom_sites_solution_hydrogens mixed
_atom_sites_solution_primary difmap
_atom_sites_solution_secondary difmap
_audit_creation_method SHELXL-2013
_audit_update_record
;
2024-08-05 deposited with the CCDC.	2024-11-20 downloaded from the CCDC.
;
_cell_angle_alpha 90
_cell_angle_beta 107.086(3)
_cell_angle_gamma 90
_cell_formula_units_Z 2
_cell_length_a 15.6459(12)
_cell_length_b 18.9911(14)
_cell_length_c 24.7090(19)
_cell_measurement_reflns_used 1000
_cell_measurement_temperature 100(2)
_cell_measurement_theta_max 30.00
_cell_measurement_theta_min 2.15
_cell_volume 7017.8(9)
_computing_cell_refinement 'iMosflm (Battye et al., 2011)'
_computing_data_collection 'Marccd (Doyle, 2011)'
_computing_data_reduction iMosflm
_computing_molecular_graphics 'SHELXTL (Sheldrick, 2015)'
_computing_publication_material SHELXTL
_computing_structure_refinement 'SHELXL (Sheldrick, 2015)'
_computing_structure_solution 'SHELXT (Sheldrick, 2015)'
_diffrn_ambient_temperature 100(2)
_diffrn_measured_fraction_theta_full 0.960
_diffrn_measured_fraction_theta_max 0.960
_diffrn_measurement_device_type 'Rayonix SX165 CCD'
_diffrn_measurement_method '/f scan'
_diffrn_radiation_type synchrotron
_diffrn_radiation_wavelength 0.75270
_diffrn_reflns_av_R_equivalents 0.0626
_diffrn_reflns_av_unetI/netI 0.0599
_diffrn_reflns_Laue_measured_fraction_full 0.960
_diffrn_reflns_Laue_measured_fraction_max 0.960
_diffrn_reflns_limit_h_max 18
_diffrn_reflns_limit_h_min -18
_diffrn_reflns_limit_k_max 22
_diffrn_reflns_limit_k_min -20
_diffrn_reflns_limit_l_max 29
_diffrn_reflns_limit_l_min -29
_diffrn_reflns_number 40179
_diffrn_reflns_point_group_measured_fraction_full 0.960
_diffrn_reflns_point_group_measured_fraction_max 0.960
_diffrn_reflns_theta_full 26.848
_diffrn_reflns_theta_max 27.000
_diffrn_reflns_theta_min 2.151
_exptl_absorpt_coefficient_mu 1.566
_exptl_absorpt_correction_T_max 0.945
_exptl_absorpt_correction_T_min 0.888
_exptl_absorpt_correction_type multi-scan
_exptl_absorpt_process_details 'Scala (Evans, 2006)'
_exptl_crystal_colour blue
_exptl_crystal_density_diffrn 1.392
_exptl_crystal_description prism
_exptl_crystal_F_000 3000
_exptl_crystal_size_max 0.09
_exptl_crystal_size_mid 0.06
_exptl_crystal_size_min 0.03
_refine_diff_density_max 1.888
_refine_diff_density_min -1.079
_refine_diff_density_rms 0.203
_refine_ls_extinction_coef 0.0031(3)
_refine_ls_extinction_expression Fc^*^=kFc[1+0.001xFc^2^\l^3^/sin(2\q)]^-1/4^
_refine_ls_extinction_method SHELXL
_refine_ls_goodness_of_fit_ref 1.032
_refine_ls_hydrogen_treatment constr
_refine_ls_matrix_type full
_refine_ls_number_parameters 659
_refine_ls_number_reflns 12379
_refine_ls_number_restraints 75
_refine_ls_restrained_S_all 1.034
_refine_ls_R_factor_all 0.1537
_refine_ls_R_factor_gt 0.1370
_refine_ls_shift/su_max 0.001
_refine_ls_shift/su_mean 0.000
_refine_ls_structure_factor_coef Fsqd
_refine_ls_weighting_details 'w=1/[\s^2^(Fo^2^)+300P] where P=(Fo^2^+2Fc^2^)/3'
_refine_ls_weighting_scheme calc
_refine_ls_wR_factor_gt 0.2895
_refine_ls_wR_factor_ref 0.2984
_reflns_Friedel_coverage 0.000
_reflns_number_gt 10171
_reflns_number_total 12379
_reflns_threshold_expression 'I > 2\s(I)'
_cod_data_source_file d4dt02690j3.cif
_cod_data_source_block 1
_cod_depositor_comments 'Adding full bibliography for 7717529--7717532.cif.'
_cod_original_sg_symbol_H-M 'P 21/n'
_cod_database_code 7717529
_shelx_space_group_comment
;
The symmetry employed for this shelxl refinement is uniquely defined
by the following loop, which should always be used as a source of
symmetry information in preference to the above space-group names.
They are only intended as comments.
;
_shelx_estimated_absorpt_t_min 0.873
_shelx_estimated_absorpt_t_max 0.955
_platon_squeeze_void_probe_radius 1.20
_shelxl_version_number 2013-4

loop_
_space_group_symop_operation_xyz
'x, y, z'
'-x+1/2, y+1/2, -z+1/2'
'-x, -y, -z'
'x-1/2, -y-1/2, z-1/2'

loop_
_atom_site_label
_atom_site_type_symbol
_atom_site_fract_x
_atom_site_fract_y
_atom_site_fract_z
_atom_site_U_iso_or_equiv
_atom_site_adp_type
_atom_site_occupancy
_atom_site_site_symmetry_order
_atom_site_calc_flag
_atom_site_refinement_flags_posn
_atom_site_refinement_flags_adp
_atom_site_refinement_flags_occupancy
_atom_site_disorder_assembly
_atom_site_disorder_group
Cu1 Cu 0.70516(10) 0.62127(8) 0.56960(6) 0.0276(4) Uani 1 1 d . . . . .
Cu2 Cu 0.54458(10) 0.53617(8) 0.57268(6) 0.0253(4) Uani 1 1 d . . . . .
Cu3 Cu 0.40565(10) 0.42608(8) 0.55013(6) 0.0260(4) Uani 1 1 d . . . . .
Cu4 Cu 0.26056(11) 0.32552(8) 0.56147(6) 0.0309(4) Uani 1 1 d . . . . .
Si1 Si 0.4938(2) 0.69043(17) 0.52339(13) 0.0261(7) Uani 1 1 d . . . . .
Si2 Si 0.3431(2) 0.58979(18) 0.52135(13) 0.0269(7) Uani 1 1 d . . . . .
Si3 Si 0.2667(2) 0.54212(19) 0.39894(13) 0.0281(8) Uani 1 1 d . . . . .
Si4 Si 0.4035(2) 0.60560(18) 0.35426(13) 0.0282(8) Uani 1 1 d . . . . .
Si5 Si 0.5247(3) 0.72040(18) 0.40849(14) 0.0315(8) Uani 1 1 d . . . . .
O1 O 0.3917(6) 0.6643(4) 0.5175(3) 0.0276(18) Uani 1 1 d . . . . .
O2 O 0.2677(5) 0.5716(4) 0.4614(3) 0.0265(18) Uani 1 1 d . . . . .
O3 O 0.3056(6) 0.6024(4) 0.3659(3) 0.0307(19) Uani 1 1 d . . . . .
O4 O 0.4402(6) 0.6862(5) 0.3594(3) 0.034(2) Uani 1 1 d . . . . .
O5 O 0.4898(6) 0.7304(4) 0.4652(3) 0.0307(19) Uani 1 1 d . . . . .
O6 O 0.5572(5) 0.6227(4) 0.5336(3) 0.0248(17) Uani 1 1 d . . . . .
O7 O 0.4149(6) 0.5273(4) 0.5355(3) 0.0275(18) Uani 1 1 d . . . . .
O8 O 0.3223(6) 0.4708(5) 0.4040(3) 0.0300(19) Uani 1 1 d . . . . .
O9 O 0.4725(6) 0.5577(4) 0.4015(3) 0.0280(19) Uani 1 1 d . . . . .
O10 O 0.6078(6) 0.6680(4) 0.4230(3) 0.032(2) Uani 1 1 d . . . . .
O11 O 0.5199(6) 0.5834(5) 0.6535(3) 0.034(2) Uani 1 1 d . . . . .
O12 O 0.2820(6) 0.4168(5) 0.5032(3) 0.032(2) Uani 1 1 d . . . . .
H12O H 0.2471 0.4550 0.5007 0.048 Uiso 1 1 d R U . . .
N1 N 0.4499(9) 0.5780(6) 0.7235(5) 0.043(3) Uani 1 1 d . . . . .
N2 N 0.3242(9) 0.3413(6) 0.6886(4) 0.047(3) Uani 1 1 d . . . . .
N3 N 0.2606(8) 0.3495(6) 0.6374(5) 0.037(3) Uani 1 1 d . . . . .
N4 N 0.1272(7) 0.3485(6) 0.5458(4) 0.034(3) Uani 1 1 d . . . . .
N5 N 0.2368(7) 0.2619(5) 0.4945(4) 0.030(2) Uani 1 1 d . . . . .
N6 N 0.2518(7) 0.2888(6) 0.4481(4) 0.032(2) Uani 1 1 d . . . . .
N7 N 0.2662(9) 0.3322(7) 0.3531(5) 0.0480(16) Uani 1 1 d . . . . .
C1 C 0.5269(7) 0.7606(7) 0.5789(5) 0.027(3) Uani 1 1 d . . . . .
C2 C 0.5740(9) 0.8192(7) 0.5691(6) 0.035(3) Uani 1 1 d . . . . .
H2 H 0.5875 0.8232 0.5342 0.042 Uiso 1 1 calc R U . . .
C3 C 0.6017(10) 0.8723(8) 0.6101(6) 0.043(4) Uani 1 1 d . . . . .
H3 H 0.6319 0.9128 0.6024 0.051 Uiso 1 1 calc R U . . .
C4 C 0.5850(10) 0.8653(8) 0.6614(6) 0.043(3) Uani 1 1 d . . . . .
H4 H 0.6038 0.9012 0.6892 0.051 Uiso 1 1 calc R U . . .
C5 C 0.5409(10) 0.8066(8) 0.6731(6) 0.044(4) Uani 1 1 d . . . . .
H5 H 0.5300 0.8014 0.7087 0.053 Uiso 1 1 calc R U . . .
C6 C 0.5134(10) 0.7557(8) 0.6314(5) 0.040(3) Uani 1 1 d . . . . .
H6 H 0.4835 0.7152 0.6395 0.048 Uiso 1 1 calc R U . . .
C7 C 0.2851(8) 0.6012(7) 0.5758(5) 0.031(3) Uani 1 1 d . . . . .
C8 C 0.2817(8) 0.6675(7) 0.5998(5) 0.031(3) Uani 1 1 d . . . . .
H8 H 0.3100 0.7061 0.5876 0.037 Uiso 1 1 calc R U . . .
C9 C 0.2376(9) 0.6794(8) 0.6419(5) 0.037(3) Uani 1 1 d . . . . .
H9 H 0.2359 0.7250 0.6573 0.045 Uiso 1 1 calc R U . . .
C10 C 0.1979(10) 0.6235(8) 0.6595(6) 0.041(3) Uani 1 1 d . . . . .
H10 H 0.1714 0.6296 0.6892 0.049 Uiso 1 1 calc R U . . .
C11 C 0.1955(11) 0.5571(8) 0.6344(6) 0.045(4) Uani 1 1 d . . . . .
H11 H 0.1631 0.5198 0.6447 0.054 Uiso 1 1 calc R U . . .
C12 C 0.2397(10) 0.5461(7) 0.5951(6) 0.039(3) Uani 1 1 d . . . . .
H12 H 0.2402 0.5001 0.5800 0.047 Uiso 1 1 calc R U . . .
C13 C 0.1503(10) 0.5240(9) 0.3586(6) 0.0502(17) Uani 1 1 d . . . . .
C14 C 0.1026(10) 0.4678(9) 0.3729(6) 0.0502(17) Uani 1 1 d . . . . .
H14 H 0.1316 0.4403 0.4052 0.060 Uiso 1 1 calc R U . . .
C15 C 0.0152(10) 0.4501(9) 0.3426(6) 0.0502(17) Uani 1 1 d . . . . .
H15 H -0.0160 0.4133 0.3547 0.060 Uiso 1 1 calc R U . . .
C16 C -0.0255(10) 0.4895(9) 0.2927(6) 0.0502(17) Uani 1 1 d . . . . .
H16 H -0.0836 0.4767 0.2698 0.060 Uiso 1 1 calc R U . . .
C17 C 0.0162(10) 0.5446(9) 0.2770(6) 0.0502(17) Uani 1 1 d . . . . .
H17 H -0.0137 0.5718 0.2447 0.060 Uiso 1 1 calc R U . . .
C18 C 0.1045(10) 0.5619(9) 0.3088(6) 0.0502(17) Uani 1 1 d . . . . .
H18 H 0.1340 0.5997 0.2967 0.060 Uiso 1 1 calc R U . . .
C19 C 0.3916(10) 0.5754(7) 0.2803(5) 0.0349(12) Uani 1 1 d . . . . .
C20 C 0.3132(10) 0.5370(7) 0.2505(5) 0.0349(12) Uani 1 1 d . . . . .
H20 H 0.2688 0.5281 0.2689 0.042 Uiso 1 1 calc R U . . .
C21 C 0.3003(10) 0.5129(7) 0.1970(5) 0.0349(12) Uani 1 1 d . . . . .
H21 H 0.2480 0.4869 0.1784 0.042 Uiso 1 1 calc R U . . .
C22 C 0.3642(9) 0.5265(7) 0.1697(5) 0.0349(12) Uani 1 1 d . . . . .
H22 H 0.3571 0.5089 0.1327 0.042 Uiso 1 1 calc R U . . .
C23 C 0.4390(10) 0.5663(7) 0.1972(5) 0.0349(12) Uani 1 1 d . . . . .
H23 H 0.4829 0.5773 0.1789 0.042 Uiso 1 1 calc R U . . .
C24 C 0.4483(10) 0.5900(7) 0.2524(5) 0.0349(12) Uani 1 1 d . . . . .
H24 H 0.4988 0.6182 0.2705 0.042 Uiso 1 1 calc R U . . .
C25 C 0.5598(12) 0.8072(7) 0.3827(6) 0.052(3) Uani 0.5 1 d D . P A 1
C26 C 0.6312(11) 0.8213(8) 0.3613(5) 0.052(3) Uani 0.5 1 d D . P A 1
H26 H 0.6688 0.7841 0.3563 0.062 Uiso 0.5 1 calc R U P A 1
C27 C 0.6474(10) 0.8901(9) 0.3470(6) 0.052(3) Uani 0.5 1 d D . P A 1
H27 H 0.6959 0.8997 0.3324 0.062 Uiso 0.5 1 calc R U P A 1
C28 C 0.5922(13) 0.9448(7) 0.3543(7) 0.052(3) Uani 0.5 1 d D . P A 1
H28 H 0.6032 0.9917 0.3446 0.062 Uiso 0.5 1 calc R U P A 1
C29 C 0.5208(12) 0.9307(8) 0.3757(8) 0.052(3) Uani 0.5 1 d D . P A 1
H29 H 0.4833 0.9680 0.3806 0.062 Uiso 0.5 1 calc R U P A 1
C30 C 0.5047(11) 0.8620(9) 0.3900(7) 0.052(3) Uani 0.5 1 d D . P A 1
H30 H 0.4561 0.8524 0.4046 0.062 Uiso 0.5 1 calc R U P A 1
C25A C 0.5353(10) 0.8106(7) 0.3840(6) 0.052(3) Uani 0.5 1 d D . P A 2
C26A C 0.4893(8) 0.8256(7) 0.3277(6) 0.052(3) Uani 0.5 1 d D . P A 2
H26A H 0.4584 0.7892 0.3033 0.062 Uiso 0.5 1 calc R U P A 2
C27A C 0.4885(10) 0.8941(8) 0.3071(5) 0.052(3) Uani 0.5 1 d D . P A 2
H27A H 0.4572 0.9043 0.2687 0.062 Uiso 0.5 1 calc R U P A 2
C28A C 0.5339(13) 0.9476(7) 0.3428(7) 0.052(3) Uani 0.5 1 d D . P A 2
H28A H 0.5334 0.9942 0.3288 0.062 Uiso 0.5 1 calc R U P A 2
C29A C 0.5799(13) 0.9326(7) 0.3991(6) 0.052(3) Uani 0.5 1 d D . P A 2
H29A H 0.6108 0.9690 0.4234 0.062 Uiso 0.5 1 calc R U P A 2
C30A C 0.5806(12) 0.8641(8) 0.4197(5) 0.052(3) Uani 0.5 1 d D . P A 2
H30A H 0.6120 0.8539 0.4580 0.062 Uiso 0.5 1 calc R U P A 2
C31 C 0.4695(9) 0.5574(8) 0.6758(5) 0.036(3) Uani 1 1 d . . . . .
H31 H 0.4389 0.5167 0.6577 0.043 Uiso 1 1 calc R U . . .
C32 C 0.4944(14) 0.6390(8) 0.7527(6) 0.059(5) Uani 1 1 d . . . . .
H32A H 0.5339 0.6585 0.7321 0.088 Uiso 1 1 calc R U . . .
H32B H 0.5299 0.6257 0.7910 0.088 Uiso 1 1 calc R U . . .
H32C H 0.4499 0.6743 0.7548 0.088 Uiso 1 1 calc R U . . .
C33 C 0.3898(10) 0.5402(9) 0.7475(6) 0.047(4) Uani 1 1 d . . . . .
H33A H 0.3659 0.4991 0.7240 0.070 Uiso 1 1 calc R U . . .
H33B H 0.3404 0.5712 0.7490 0.070 Uiso 1 1 calc R U . . .
H33C H 0.4222 0.5247 0.7859 0.070 Uiso 1 1 calc R U . . .
C34 C 0.1801(10) 0.3609(7) 0.6460(5) 0.038(3) Uani 1 1 d . . . . .
C35 C 0.1893(11) 0.3643(9) 0.7027(6) 0.047(4) Uani 1 1 d . . . . .
H35 H 0.1452 0.3746 0.7210 0.056 Uiso 1 1 calc R U . . .
C36 C 0.2801(11) 0.3489(8) 0.7272(6) 0.047(4) Uani 1 1 d . . . . .
C37 C 0.1058(10) 0.3655(8) 0.5929(5) 0.042(4) Uani 1 1 d . . . . .
C38 C 0.0205(11) 0.3854(9) 0.5908(6) 0.051(4) Uani 1 1 d . . . . .
H39 H 0.0058 0.3978 0.6242 0.061 Uiso 1 1 calc R U . . .
C39 C -0.0450(11) 0.3870(10) 0.5371(6) 0.057(5) Uani 1 1 d . . . . .
H40 H -0.1048 0.4005 0.5339 0.068 Uiso 1 1 calc R U . . .
C40 C -0.0203(10) 0.3684(9) 0.4892(6) 0.046(4) Uani 1 1 d . . . . .
H41 H -0.0630 0.3682 0.4528 0.055 Uiso 1 1 calc R U . . .
C41 C 0.0639(10) 0.3512(9) 0.4956(5) 0.046(4) Uani 1 1 d . . . . .
H42 H 0.0806 0.3399 0.4626 0.055 Uiso 1 1 calc R U . . .
C42 C 0.3333(8) 0.3406(6) 0.7886(3) 0.082(3) Uani 1 1 d D . . . .
C43 C 0.4069(8) 0.2955(5) 0.8029(4) 0.082(3) Uani 1 1 d D . . . .
H43 H 0.4243 0.2715 0.7741 0.098 Uiso 1 1 calc R U . . .
C44 C 0.4551(7) 0.2855(6) 0.8597(5) 0.082(3) Uani 1 1 d D . . . .
H44 H 0.5053 0.2548 0.8694 0.098 Uiso 1 1 calc R U . . .
C45 C 0.4297(8) 0.3207(7) 0.9020(3) 0.082(3) Uani 1 1 d D . . . .
H45 H 0.4625 0.3139 0.9407 0.098 Uiso 1 1 calc R U . . .
C46 C 0.3561(9) 0.3658(6) 0.8877(4) 0.082(3) Uani 1 1 d D . . . .
H46 H 0.3387 0.3897 0.9166 0.098 Uiso 1 1 calc R U . . .
C47 C 0.3078(7) 0.3757(6) 0.8310(5) 0.082(3) Uani 1 1 d D . . . .
H47 H 0.2577 0.4065 0.8213 0.098 Uiso 1 1 calc R U . . .
C48 C 0.2190(10) 0.2434(7) 0.4059(5) 0.035(3) Uani 1 1 d . . . . .
C49 C 0.1841(9) 0.1845(7) 0.4237(6) 0.033(3) Uani 1 1 d . . . . .
H49 H 0.1581 0.1450 0.4012 0.040 Uiso 1 1 calc R U . . .
C50 C 0.1942(7) 0.1938(6) 0.4810(4) 0.023(2) Uani 1 1 d . . . . .
C51 C 0.2312(11) 0.2691(8) 0.3508(6) 0.0480(16) Uani 1 1 d . . . . .
C52 C 0.2070(11) 0.2292(9) 0.3018(6) 0.0480(16) Uani 1 1 d . . . . .
H52 H 0.1816 0.1837 0.3014 0.058 Uiso 1 1 calc R U . . .
C53 C 0.2205(11) 0.2569(8) 0.2541(6) 0.0480(16) Uani 1 1 d . . . . .
H53 H 0.2060 0.2305 0.2199 0.058 Uiso 1 1 calc R U . . .
C54 C 0.2562(11) 0.3249(8) 0.2563(6) 0.0480(16) Uani 1 1 d . . . . .
H54 H 0.2636 0.3460 0.2231 0.058 Uiso 1 1 calc R U . . .
C55 C 0.2801(11) 0.3607(9) 0.3062(6) 0.0480(16) Uani 1 1 d . . . . .
H55 H 0.3068 0.4060 0.3082 0.058 Uiso 1 1 calc R U . . .
C56 C 0.1626(10) 0.1521(9) 0.5222(7) 0.049(2) Uani 0.5 1 d D . P B 1
C57 C 0.1466(9) 0.1775(7) 0.5713(7) 0.049(2) Uani 0.5 1 d D . P B 1
H57 H 0.1556 0.2259 0.5810 0.058 Uiso 0.5 1 calc R U P B 1
C58 C 0.1172(10) 0.1317(9) 0.6063(6) 0.049(2) Uani 0.5 1 d D . P B 1
H58 H 0.1063 0.1490 0.6398 0.058 Uiso 0.5 1 calc R U P B 1
C59 C 0.1039(12) 0.0606(9) 0.5922(7) 0.049(2) Uani 0.5 1 d D . P B 1
H59 H 0.0839 0.0294 0.6160 0.058 Uiso 0.5 1 calc R U P B 1
C60 C 0.1200(13) 0.0352(7) 0.5431(8) 0.049(2) Uani 0.5 1 d D . P B 1
H60 H 0.1110 -0.0132 0.5335 0.058 Uiso 0.5 1 calc R U P B 1
C61 C 0.1493(12) 0.0810(9) 0.5081(6) 0.049(2) Uani 0.5 1 d D . P B 1
H61 H 0.1602 0.0638 0.4746 0.058 Uiso 0.5 1 calc R U P B 1
C56A C 0.1712(10) 0.1552(8) 0.5217(6) 0.049(2) Uani 0.5 1 d D . P B 2
C57A C 0.2090(8) 0.1657(7) 0.5797(7) 0.049(2) Uani 0.5 1 d D . P B 2
H57A H 0.2535 0.2008 0.5929 0.058 Uiso 0.5 1 calc R U P B 2
C58A C 0.1815(10) 0.1245(8) 0.6183(5) 0.049(2) Uani 0.5 1 d D . P B 2
H58A H 0.2073 0.1317 0.6578 0.058 Uiso 0.5 1 calc R U P B 2
C59A C 0.1162(12) 0.0729(9) 0.5989(6) 0.049(2) Uani 0.5 1 d D . P B 2
H59A H 0.0975 0.0449 0.6252 0.058 Uiso 0.5 1 calc R U P B 2
C60A C 0.0784(11) 0.0625(9) 0.5409(7) 0.049(2) Uani 0.5 1 d D . P B 2
H60A H 0.0339 0.0273 0.5276 0.058 Uiso 0.5 1 calc R U P B 2
C61A C 0.1059(12) 0.1036(10) 0.5022(5) 0.049(2) Uani 0.5 1 d D . P B 2
H61A H 0.0801 0.0965 0.4627 0.058 Uiso 0.5 1 calc R U P B 2

loop_
_atom_site_aniso_label
_atom_site_aniso_U_11
_atom_site_aniso_U_22
_atom_site_aniso_U_33
_atom_site_aniso_U_23
_atom_site_aniso_U_13
_atom_site_aniso_U_12
Cu1 0.0318(8) 0.0276(8) 0.0195(7) -0.0004(6) 0.0014(6) -0.0032(6)
Cu2 0.0294(8) 0.0252(8) 0.0165(7) 0.0013(5) -0.0006(6) 0.0001(6)
Cu3 0.0300(8) 0.0236(8) 0.0191(7) 0.0013(6) -0.0011(6) -0.0017(6)
Cu4 0.0347(9) 0.0336(9) 0.0200(7) -0.0021(6) 0.0011(6) -0.0097(7)
Si1 0.0329(18) 0.0216(16) 0.0183(15) 0.0006(12) -0.0012(13) 0.0029(14)
Si2 0.0314(18) 0.0243(17) 0.0199(15) 0.0023(13) -0.0003(13) -0.0011(14)
Si3 0.0305(18) 0.0300(18) 0.0178(15) 0.0008(13) -0.0021(13) -0.0012(15)
Si4 0.0348(19) 0.0267(17) 0.0182(15) 0.0036(13) 0.0001(13) -0.0019(15)
Si5 0.040(2) 0.0249(17) 0.0233(16) 0.0031(13) -0.0001(15) 0.0034(15)
O1 0.033(5) 0.026(4) 0.017(4) -0.001(3) -0.002(3) -0.002(4)
O2 0.020(4) 0.034(5) 0.021(4) 0.001(3) -0.001(3) 0.008(4)
O3 0.037(5) 0.028(5) 0.020(4) 0.003(3) -0.003(4) 0.002(4)
O4 0.040(5) 0.028(5) 0.025(4) 0.005(4) -0.002(4) 0.006(4)
O5 0.035(5) 0.027(4) 0.025(4) 0.001(4) 0.000(4) 0.004(4)
O6 0.031(4) 0.028(4) 0.014(4) 0.002(3) 0.003(3) 0.005(4)
O7 0.041(5) 0.024(4) 0.016(4) 0.005(3) 0.005(3) -0.006(4)
O8 0.033(5) 0.034(5) 0.021(4) -0.001(4) 0.003(3) 0.004(4)
O9 0.036(5) 0.028(4) 0.013(4) 0.003(3) -0.004(3) 0.003(4)
O10 0.040(5) 0.025(4) 0.025(4) 0.000(4) -0.002(4) -0.006(4)
O11 0.036(5) 0.044(5) 0.020(4) -0.003(4) 0.006(4) 0.002(4)
O12 0.032(5) 0.033(5) 0.025(4) 0.003(4) -0.002(4) 0.000(4)
N1 0.053(8) 0.038(7) 0.036(6) 0.008(5) 0.013(6) 0.010(6)
N2 0.069(9) 0.038(7) 0.019(5) 0.008(5) -0.009(5) -0.024(6)
N3 0.035(6) 0.044(7) 0.029(6) -0.003(5) 0.003(5) -0.010(5)
N4 0.031(6) 0.039(6) 0.027(5) -0.002(5) -0.002(5) -0.011(5)
N5 0.036(6) 0.019(5) 0.032(6) -0.002(4) 0.006(5) -0.010(4)
N6 0.038(6) 0.030(6) 0.021(5) -0.003(4) -0.002(4) -0.008(5)
N7 0.063(4) 0.051(4) 0.030(3) -0.013(3) 0.015(3) -0.026(3)
C1 0.011(5) 0.032(7) 0.033(6) -0.002(5) 0.001(5) -0.002(5)
C2 0.030(7) 0.040(8) 0.039(7) -0.006(6) 0.018(6) -0.003(6)
C3 0.054(9) 0.037(8) 0.038(7) -0.011(6) 0.016(7) -0.024(7)
C4 0.053(9) 0.043(8) 0.029(7) -0.014(6) 0.006(6) -0.004(7)
C5 0.044(8) 0.045(9) 0.036(7) -0.009(6) 0.002(6) -0.009(7)
C6 0.051(9) 0.034(7) 0.028(7) -0.003(6) 0.003(6) -0.005(7)
C7 0.029(6) 0.033(7) 0.017(5) 0.005(5) -0.013(5) -0.004(5)
C8 0.020(6) 0.041(7) 0.030(6) 0.008(6) 0.002(5) 0.007(5)
C9 0.041(8) 0.036(7) 0.031(7) -0.004(6) 0.004(6) 0.000(6)
C10 0.041(8) 0.047(8) 0.030(7) -0.005(6) 0.003(6) -0.018(7)
C11 0.071(11) 0.035(8) 0.033(7) -0.007(6) 0.021(7) -0.008(7)
C12 0.055(9) 0.031(7) 0.031(7) 0.002(6) 0.011(6) 0.002(7)
C13 0.041(3) 0.069(5) 0.029(3) 0.005(3) -0.007(3) -0.017(3)
C14 0.041(3) 0.069(5) 0.029(3) 0.005(3) -0.007(3) -0.017(3)
C15 0.041(3) 0.069(5) 0.029(3) 0.005(3) -0.007(3) -0.017(3)
C16 0.041(3) 0.069(5) 0.029(3) 0.005(3) -0.007(3) -0.017(3)
C17 0.041(3) 0.069(5) 0.029(3) 0.005(3) -0.007(3) -0.017(3)
C18 0.041(3) 0.069(5) 0.029(3) 0.005(3) -0.007(3) -0.017(3)
C19 0.048(3) 0.031(3) 0.021(2) 0.002(2) 0.003(2) 0.002(2)
C20 0.048(3) 0.031(3) 0.021(2) 0.002(2) 0.003(2) 0.002(2)
C21 0.048(3) 0.031(3) 0.021(2) 0.002(2) 0.003(2) 0.002(2)
C22 0.048(3) 0.031(3) 0.021(2) 0.002(2) 0.003(2) 0.002(2)
C23 0.048(3) 0.031(3) 0.021(2) 0.002(2) 0.003(2) 0.002(2)
C24 0.048(3) 0.031(3) 0.021(2) 0.002(2) 0.003(2) 0.002(2)
C25 0.084(8) 0.030(4) 0.038(4) 0.010(4) 0.011(5) -0.002(5)
C26 0.084(8) 0.030(4) 0.038(4) 0.010(4) 0.011(5) -0.002(5)
C27 0.084(8) 0.030(4) 0.038(4) 0.010(4) 0.011(5) -0.002(5)
C28 0.084(8) 0.030(4) 0.038(4) 0.010(4) 0.011(5) -0.002(5)
C29 0.084(8) 0.030(4) 0.038(4) 0.010(4) 0.011(5) -0.002(5)
C30 0.084(8) 0.030(4) 0.038(4) 0.010(4) 0.011(5) -0.002(5)
C25A 0.084(8) 0.030(4) 0.038(4) 0.010(4) 0.011(5) -0.002(5)
C26A 0.084(8) 0.030(4) 0.038(4) 0.010(4) 0.011(5) -0.002(5)
C27A 0.084(8) 0.030(4) 0.038(4) 0.010(4) 0.011(5) -0.002(5)
C28A 0.084(8) 0.030(4) 0.038(4) 0.010(4) 0.011(5) -0.002(5)
C29A 0.084(8) 0.030(4) 0.038(4) 0.010(4) 0.011(5) -0.002(5)
C30A 0.084(8) 0.030(4) 0.038(4) 0.010(4) 0.011(5) -0.002(5)
C31 0.033(7) 0.058(9) 0.010(5) 0.002(5) -0.006(5) 0.020(7)
C32 0.105(15) 0.043(9) 0.029(7) 0.001(7) 0.019(9) 0.009(9)
C33 0.050(9) 0.061(10) 0.035(7) 0.008(7) 0.019(7) 0.010(8)
C34 0.054(9) 0.039(8) 0.018(6) -0.002(5) 0.003(6) -0.008(7)
C35 0.050(9) 0.057(10) 0.032(7) -0.004(7) 0.010(7) -0.013(8)
C36 0.056(10) 0.040(8) 0.032(7) 0.010(6) -0.005(7) -0.021(7)
C37 0.041(8) 0.059(9) 0.023(6) 0.002(6) 0.006(6) -0.021(7)
C38 0.051(9) 0.073(11) 0.028(7) -0.004(7) 0.013(7) 0.016(8)
C39 0.041(9) 0.083(13) 0.039(8) -0.015(8) 0.000(7) -0.016(9)
C40 0.047(9) 0.057(10) 0.030(7) -0.004(7) 0.006(6) -0.006(7)
C41 0.040(8) 0.069(10) 0.020(6) 0.006(6) -0.005(6) -0.025(8)
C42 0.115(8) 0.072(6) 0.039(4) 0.013(4) -0.007(4) -0.030(5)
C43 0.115(8) 0.072(6) 0.039(4) 0.013(4) -0.007(4) -0.030(5)
C44 0.115(8) 0.072(6) 0.039(4) 0.013(4) -0.007(4) -0.030(5)
C45 0.115(8) 0.072(6) 0.039(4) 0.013(4) -0.007(4) -0.030(5)
C46 0.115(8) 0.072(6) 0.039(4) 0.013(4) -0.007(4) -0.030(5)
C47 0.115(8) 0.072(6) 0.039(4) 0.013(4) -0.007(4) -0.030(5)
C48 0.052(8) 0.021(6) 0.033(7) -0.007(5) 0.016(6) -0.002(6)
C49 0.035(7) 0.025(6) 0.041(7) -0.008(6) 0.011(6) -0.004(5)
C50 0.013(5) 0.036(7) 0.016(5) 0.006(5) 0.000(4) 0.012(5)
C51 0.063(4) 0.051(4) 0.030(3) -0.013(3) 0.015(3) -0.026(3)
C52 0.063(4) 0.051(4) 0.030(3) -0.013(3) 0.015(3) -0.026(3)
C53 0.063(4) 0.051(4) 0.030(3) -0.013(3) 0.015(3) -0.026(3)
C54 0.063(4) 0.051(4) 0.030(3) -0.013(3) 0.015(3) -0.026(3)
C55 0.063(4) 0.051(4) 0.030(3) -0.013(3) 0.015(3) -0.026(3)
C56 0.056(5) 0.046(5) 0.043(4) -0.002(4) 0.013(4) -0.015(4)
C57 0.056(5) 0.046(5) 0.043(4) -0.002(4) 0.013(4) -0.015(4)
C58 0.056(5) 0.046(5) 0.043(4) -0.002(4) 0.013(4) -0.015(4)
C59 0.056(5) 0.046(5) 0.043(4) -0.002(4) 0.013(4) -0.015(4)
C60 0.056(5) 0.046(5) 0.043(4) -0.002(4) 0.013(4) -0.015(4)
C61 0.056(5) 0.046(5) 0.043(4) -0.002(4) 0.013(4) -0.015(4)
C56A 0.056(5) 0.046(5) 0.043(4) -0.002(4) 0.013(4) -0.015(4)
C57A 0.056(5) 0.046(5) 0.043(4) -0.002(4) 0.013(4) -0.015(4)
C58A 0.056(5) 0.046(5) 0.043(4) -0.002(4) 0.013(4) -0.015(4)
C59A 0.056(5) 0.046(5) 0.043(4) -0.002(4) 0.013(4) -0.015(4)
C60A 0.056(5) 0.046(5) 0.043(4) -0.002(4) 0.013(4) -0.015(4)
C61A 0.056(5) 0.046(5) 0.043(4) -0.002(4) 0.013(4) -0.015(4)

loop_
_atom_type_symbol
_atom_type_description
_atom_type_scat_dispersion_real
_atom_type_scat_dispersion_imag
_atom_type_scat_source
C C 0.0027 0.0018 'International Tables Vol C Tables 4.2.6.8 and 6.1.1.4'
H H 0.0000 0.0000 'International Tables Vol C Tables 4.2.6.8 and 6.1.1.4'
N N 0.0071 0.0037 'International Tables Vol C Tables 4.2.6.8 and 6.1.1.4'
O O 0.0124 0.0069 'International Tables Vol C Tables 4.2.6.8 and 6.1.1.4'
Si Si 0.0914 0.0795 'International Tables Vol C Tables 4.2.6.8 and 6.1.1.4'
Cu Cu 0.3068 1.4067 'International Tables Vol C Tables 4.2.6.8 and 6.1.1.4'

loop_
_geom_angle_atom_site_label_1
_geom_angle_atom_site_label_2
_geom_angle_atom_site_label_3
_geom_angle
_geom_angle_site_symmetry_1
_geom_angle_site_symmetry_3
_geom_angle_publ_flag
N6 Cu1 O8 171.9(4) 3_666 3_666 ?
N6 Cu1 O12 88.9(4) 3_666 3_666 ?
O8 Cu1 O12 93.9(4) 3_666 3_666 ?
N6 Cu1 N7 80.4(5) 3_666 3_666 ?
O8 Cu1 N7 94.8(4) 3_666 3_666 ?
O12 Cu1 N7 161.6(5) 3_666 3_666 ?
N6 Cu1 O6 106.8(4) 3_666 . ?
O8 Cu1 O6 80.7(3) 3_666 . ?
O12 Cu1 O6 90.7(3) 3_666 . ?
N7 Cu1 O6 106.7(5) 3_666 . ?
O9 Cu2 O6 169.8(3) 3_666 . ?
O9 Cu2 O7 81.5(3) 3_666 . ?
O6 Cu2 O7 94.6(3) . . ?
O9 Cu2 O8 94.4(4) 3_666 3_666 ?
O6 Cu2 O8 87.1(4) . 3_666 ?
O7 Cu2 O8 166.4(3) . 3_666 ?
O9 Cu2 O11 89.9(3) 3_666 . ?
O6 Cu2 O11 99.7(3) . . ?
O7 Cu2 O11 91.5(3) . . ?
O8 Cu2 O11 101.5(3) 3_666 . ?
O10 Cu3 O12 86.1(4) 3_666 . ?
O10 Cu3 O9 96.9(4) 3_666 3_666 ?
O12 Cu3 O9 175.9(4) . 3_666 ?
O10 Cu3 O7 169.6(4) 3_666 . ?
O12 Cu3 O7 95.3(4) . . ?
O9 Cu3 O7 81.2(3) 3_666 . ?
N3 Cu4 O10 95.3(4) . 3_666 ?
N3 Cu4 N5 153.7(5) . . ?
O10 Cu4 N5 97.3(4) 3_666 . ?
N3 Cu4 N4 81.0(5) . . ?
O10 Cu4 N4 164.2(4) 3_666 . ?
N5 Cu4 N4 92.3(4) . . ?
N3 Cu4 O12 117.6(4) . . ?
O10 Cu4 O12 75.2(3) 3_666 . ?
N5 Cu4 O12 87.9(4) . . ?
N4 Cu4 O12 92.8(4) . . ?
O6 Si1 O5 112.3(5) . . ?
O6 Si1 O1 108.3(5) . . ?
O5 Si1 O1 106.4(4) . . ?
O6 Si1 C1 115.6(5) . . ?
O5 Si1 C1 104.4(5) . . ?
O1 Si1 C1 109.4(5) . . ?
O7 Si2 O1 110.3(5) . . ?
O7 Si2 O2 108.3(4) . . ?
O1 Si2 O2 110.9(4) . . ?
O7 Si2 C7 113.1(5) . . ?
O1 Si2 C7 106.3(5) . . ?
O2 Si2 C7 107.9(5) . . ?
O8 Si3 O3 111.2(5) . . ?
O8 Si3 O2 111.3(4) . . ?
O3 Si3 O2 109.3(5) . . ?
O8 Si3 C13 108.4(7) . . ?
O3 Si3 C13 108.5(6) . . ?
O2 Si3 C13 108.0(6) . . ?
O9 Si4 O4 109.1(5) . . ?
O9 Si4 O3 108.2(5) . . ?
O4 Si4 O3 110.3(5) . . ?
O9 Si4 C19 112.8(5) . . ?
O4 Si4 C19 107.2(5) . . ?
O3 Si4 C19 109.3(6) . . ?
O10 Si5 O4 110.2(5) . . ?
O10 Si5 O5 109.4(5) . . ?
O4 Si5 O5 106.0(5) . . ?
O10 Si5 C25A 120.6(6) . . ?
O4 Si5 C25A 104.8(5) . . ?
O5 Si5 C25A 104.8(6) . . ?
O10 Si5 C25 108.6(7) . . ?
O4 Si5 C25 110.1(6) . . ?
O5 Si5 C25 112.4(6) . . ?
Si2 O1 Si1 136.2(6) . . ?
Si2 O2 Si3 136.9(5) . . ?
Si3 O3 Si4 128.4(6) . . ?
Si4 O4 Si5 128.3(5) . . ?
Si1 O5 Si5 139.8(6) . . ?
Si1 O6 Cu2 127.5(5) . . ?
Si1 O6 Cu1 126.7(5) . . ?
Cu2 O6 Cu1 92.1(3) . . ?
Si2 O7 Cu3 132.7(5) . . ?
Si2 O7 Cu2 126.8(5) . . ?
Cu3 O7 Cu2 96.8(4) . . ?
Si3 O8 Cu1 128.0(5) . 3_666 ?
Si3 O8 Cu2 125.3(5) . 3_666 ?
Cu1 O8 Cu2 99.1(4) 3_666 3_666 ?
Si4 O9 Cu2 128.9(5) . 3_666 ?
Si4 O9 Cu3 132.6(5) . 3_666 ?
Cu2 O9 Cu3 98.5(3) 3_666 3_666 ?
Si5 O10 Cu3 119.3(5) . 3_666 ?
Si5 O10 Cu4 137.5(5) . 3_666 ?
Cu3 O10 Cu4 101.7(4) 3_666 3_666 ?
C31 O11 Cu2 122.4(9) . . ?
Cu3 O12 Cu1 102.9(4) . 3_666 ?
Cu3 O12 Cu4 89.9(3) . . ?
Cu1 O12 Cu4 110.9(4) 3_666 . ?
Cu3 O12 H12O 116.3 . . ?
Cu1 O12 H12O 116.7 3_666 . ?
Cu4 O12 H12O 116.5 . . ?
C31 N1 C32 117.9(14) . . ?
C31 N1 C33 123.7(13) . . ?
C32 N1 C33 118.3(13) . . ?
C36 N2 N3 105.1(13) . . ?
C34 N3 N2 109.1(11) . . ?
C34 N3 Cu4 117.1(9) . . ?
N2 N3 Cu4 131.6(10) . . ?
C41 N4 C37 119.2(13) . . ?
C41 N4 Cu4 128.0(11) . . ?
C37 N4 Cu4 112.7(9) . . ?
N6 N5 C50 109.2(9) . . ?
N6 N5 Cu4 116.3(7) . . ?
C50 N5 Cu4 133.8(8) . . ?
C48 N6 N5 107.4(10) . . ?
C48 N6 Cu1 118.3(9) . 3_666 ?
N5 N6 Cu1 133.9(8) . 3_666 ?
C51 N7 C55 119.9(12) . . ?
C51 N7 Cu1 114.4(10) . 3_666 ?
C55 N7 Cu1 125.8(10) . 3_666 ?
C6 C1 C2 116.9(12) . . ?
C6 C1 Si1 123.7(10) . . ?
C2 C1 Si1 119.2(9) . . ?
C1 C2 C3 121.1(12) . . ?
C1 C2 H2 119.5 . . ?
C3 C2 H2 119.5 . . ?
C4 C3 C2 119.5(13) . . ?
C4 C3 H3 120.2 . . ?
C2 C3 H3 120.2 . . ?
C3 C4 C5 120.7(13) . . ?
C3 C4 H4 119.6 . . ?
C5 C4 H4 119.6 . . ?
C4 C5 C6 118.2(14) . . ?
C4 C5 H5 120.9 . . ?
C6 C5 H5 120.9 . . ?
C1 C6 C5 123.5(14) . . ?
C1 C6 H6 118.3 . . ?
C5 C6 H6 118.3 . . ?
C8 C7 C12 115.9(12) . . ?
C8 C7 Si2 120.2(10) . . ?
C12 C7 Si2 123.9(10) . . ?
C7 C8 C9 122.5(13) . . ?
C7 C8 H8 118.7 . . ?
C9 C8 H8 118.7 . . ?
C10 C9 C8 118.2(13) . . ?
C10 C9 H9 120.9 . . ?
C8 C9 H9 120.9 . . ?
C9 C10 C11 121.0(14) . . ?
C9 C10 H10 119.5 . . ?
C11 C10 H10 119.5 . . ?
C12 C11 C10 120.1(14) . . ?
C12 C11 H11 119.9 . . ?
C10 C11 H11 119.9 . . ?
C11 C12 C7 122.1(13) . . ?
C11 C12 H12 119.0 . . ?
C7 C12 H12 119.0 . . ?
C14 C13 C18 115.5(13) . . ?
C14 C13 Si3 121.4(11) . . ?
C18 C13 Si3 122.9(12) . . ?
C15 C14 C13 123.8(14) . . ?
C15 C14 H14 118.1 . . ?
C13 C14 H14 118.1 . . ?
C14 C15 C16 117.2(15) . . ?
C14 C15 H15 121.4 . . ?
C16 C15 H15 121.4 . . ?
C17 C16 C15 121.8(14) . . ?
C17 C16 H16 119.1 . . ?
C15 C16 H16 119.1 . . ?
C16 C17 C18 119.7(14) . . ?
C16 C17 H17 120.1 . . ?
C18 C17 H17 120.1 . . ?
C17 C18 C13 121.8(15) . . ?
C17 C18 H18 119.1 . . ?
C13 C18 H18 119.1 . . ?
C24 C19 C20 116.9(12) . . ?
C24 C19 Si4 124.3(11) . . ?
C20 C19 Si4 118.8(10) . . ?
C21 C20 C19 122.1(14) . . ?
C21 C20 H20 118.9 . . ?
C19 C20 H20 118.9 . . ?
C20 C21 C22 119.3(13) . . ?
C20 C21 H21 120.4 . . ?
C22 C21 H21 120.4 . . ?
C21 C22 C23 119.3(12) . . ?
C21 C22 H22 120.4 . . ?
C23 C22 H22 120.4 . . ?
C22 C23 C24 118.8(13) . . ?
C22 C23 H23 120.6 . . ?
C24 C23 H23 120.6 . . ?
C19 C24 C23 123.6(14) . . ?
C19 C24 H24 118.2 . . ?
C23 C24 H24 118.2 . . ?
C30 C25 C26 120.0(2) . . ?
C30 C25 Si5 110.6(10) . . ?
C26 C25 Si5 129.4(10) . . ?
C27 C26 C25 120.0(2) . . ?
C27 C26 H26 120.0 . . ?
C25 C26 H26 120.0 . . ?
C26 C27 C28 120.0(2) . . ?
C26 C27 H27 120.0 . . ?
C28 C27 H27 120.0 . . ?
C27 C28 C29 120.0(2) . . ?
C27 C28 H28 120.0 . . ?
C29 C28 H28 120.0 . . ?
C30 C29 C28 120.0(2) . . ?
C30 C29 H29 120.0 . . ?
C28 C29 H29 120.0 . . ?
C29 C30 C25 120.0(2) . . ?
C29 C30 H30 120.0 . . ?
C25 C30 H30 120.0 . . ?
C26A C25A C30A 120.0(2) . . ?
C26A C25A Si5 116.6(8) . . ?
C30A C25A Si5 123.2(8) . . ?
C25A C26A C27A 120.0(2) . . ?
C25A C26A H26A 120.0 . . ?
C27A C26A H26A 120.0 . . ?
C28A C27A C26A 120.0(2) . . ?
C28A C27A H27A 120.0 . . ?
C26A C27A H27A 120.0 . . ?
C29A C28A C27A 120.0(2) . . ?
C29A C28A H28A 120.0 . . ?
C27A C28A H28A 120.0 . . ?
C28A C29A C30A 120.0(2) . . ?
C28A C29A H29A 120.0 . . ?
C30A C29A H29A 120.0 . . ?
C29A C30A C25A 120.0(2) . . ?
C29A C30A H30A 120.0 . . ?
C25A C30A H30A 120.0 . . ?
O11 C31 N1 129.0(14) . . ?
O11 C31 H31 115.5 . . ?
N1 C31 H31 115.5 . . ?
N1 C32 H32A 109.5 . . ?
N1 C32 H32B 109.5 . . ?
H32A C32 H32B 109.5 . . ?
N1 C32 H32C 109.5 . . ?
H32A C32 H32C 109.5 . . ?
H32B C32 H32C 109.5 . . ?
N1 C33 H33A 109.5 . . ?
N1 C33 H33B 109.5 . . ?
H33A C33 H33B 109.5 . . ?
N1 C33 H33C 109.5 . . ?
H33A C33 H33C 109.5 . . ?
H33B C33 H33C 109.5 . . ?
N3 C34 C35 110.3(13) . . ?
N3 C34 C37 113.2(11) . . ?
C35 C34 C37 136.5(15) . . ?
C34 C35 C36 102.7(14) . . ?
C34 C35 H35 128.6 . . ?
C36 C35 H35 128.6 . . ?
N2 C36 C35 112.6(12) . . ?
N2 C36 C42 117.2(14) . . ?
C35 C36 C42 130.2(15) . . ?
N4 C37 C38 121.4(13) . . ?
N4 C37 C34 115.1(13) . . ?
C38 C37 C34 123.5(13) . . ?
C37 C38 C39 117.9(14) . . ?
C37 C38 H39 121.0 . . ?
C39 C38 H39 121.0 . . ?
C40 C39 C38 119.0(15) . . ?
C40 C39 H40 120.5 . . ?
C38 C39 H40 120.5 . . ?
C41 C40 C39 118.5(14) . . ?
C41 C40 H41 120.8 . . ?
C39 C40 H41 120.8 . . ?
C40 C41 N4 124.0(15) . . ?
C40 C41 H42 118.0 . . ?
N4 C41 H42 118.0 . . ?
C47 C42 C43 120.0(2) . . ?
C47 C42 C36 120.7(10) . . ?
C43 C42 C36 119.3(10) . . ?
C44 C43 C42 120.0(2) . . ?
C44 C43 H43 120.0 . . ?
C42 C43 H43 120.0 . . ?
C45 C44 C43 120.0(2) . . ?
C45 C44 H44 120.0 . . ?
C43 C44 H44 120.0 . . ?
C46 C45 C44 120.0(2) . . ?
C46 C45 H45 120.0 . . ?
C44 C45 H45 120.0 . . ?
C45 C46 C47 120.0(2) . . ?
C45 C46 H46 120.0 . . ?
C47 C46 H46 120.0 . . ?
C42 C47 C46 120.0(2) . . ?
C42 C47 H47 120.0 . . ?
C46 C47 H47 120.0 . . ?
N6 C48 C49 112.1(12) . . ?
N6 C48 C51 112.0(11) . . ?
C49 C48 C51 135.9(12) . . ?
C48 C49 C50 106.5(11) . . ?
C48 C49 H49 126.7 . . ?
C50 C49 H49 126.7 . . ?
C56A C50 C49 134.6(13) . . ?
C56A C50 N5 120.6(11) . . ?
C49 C50 N5 104.8(10) . . ?
C49 C50 C56 132.1(12) . . ?
N5 C50 C56 122.8(11) . . ?
N7 C51 C52 122.9(14) . . ?
N7 C51 C48 114.6(12) . . ?
C52 C51 C48 122.5(13) . . ?
C53 C52 C51 118.2(14) . . ?
C53 C52 H52 120.9 . . ?
C51 C52 H52 120.9 . . ?
C52 C53 C54 118.9(13) . . ?
C52 C53 H53 120.5 . . ?
C54 C53 H53 120.5 . . ?
C55 C54 C53 119.7(14) . . ?
C55 C54 H54 120.1 . . ?
C53 C54 H54 120.1 . . ?
N7 C55 C54 120.4(14) . . ?
N7 C55 H55 119.8 . . ?
C54 C55 H55 119.8 . . ?
C57 C56 C61 120.0(2) . . ?
C57 C56 C50 126.5(12) . . ?
C61 C56 C50 113.5(12) . . ?
C58 C57 C56 120.0(2) . . ?
C58 C57 H57 120.0 . . ?
C56 C57 H57 120.0 . . ?
C57 C58 C59 120.0(2) . . ?
C57 C58 H58 120.0 . . ?
C59 C58 H58 120.0 . . ?
C60 C59 C58 120.0(2) . . ?
C60 C59 H59 120.0 . . ?
C58 C59 H59 120.0 . . ?
C59 C60 C61 120.0(2) . . ?
C59 C60 H60 120.0 . . ?
C61 C60 H60 120.0 . . ?
C60 C61 C56 120.0(2) . . ?
C60 C61 H61 120.0 . . ?
C56 C61 H61 120.0 . . ?
C50 C56A C61A 116.5(12) . . ?
C50 C56A C57A 123.5(12) . . ?
C61A C56A C57A 120.0(2) . . ?
C58A C57A C56A 120.0(2) . . ?
C58A C57A H57A 120.0 . . ?
C56A C57A H57A 120.0 . . ?
C57A C58A C59A 120.0(2) . . ?
C57A C58A H58A 120.0 . . ?
C59A C58A H58A 120.0 . . ?
C60A C59A C58A 120.0(2) . . ?
C60A C59A H59A 120.0 . . ?
C58A C59A H59A 120.0 . . ?
C61A C60A C59A 120.0(2) . . ?
C61A C60A H60A 120.0 . . ?
C59A C60A H60A 120.0 . . ?
C60A C61A C56A 120.0(2) . . ?
C60A C61A H61A 120.0 . . ?
C56A C61A H61A 120.0 . . ?

loop_
_geom_bond_atom_site_label_1
_geom_bond_atom_site_label_2
_geom_bond_distance
_geom_bond_site_symmetry_2
_geom_bond_publ_flag
Cu1 N6 1.932(11) 3_666 ?
Cu1 O8 1.957(9) 3_666 ?
Cu1 O12 2.002(9) 3_666 ?
Cu1 N7 2.031(11) 3_666 ?
Cu1 O6 2.223(8) . ?
Cu1 Cu2 3.007(2) . ?
Cu2 O9 1.938(8) 3_666 ?
Cu2 O6 1.945(8) . ?
Cu2 O7 1.973(9) . ?
Cu2 O8 1.995(9) 3_666 ?
Cu2 O11 2.323(8) . ?
Cu2 Cu3 2.949(2) . ?
Cu3 O10 1.939(9) 3_666 ?
Cu3 O12 1.949(8) . ?
Cu3 O9 1.954(8) 3_666 ?
Cu3 O7 1.970(8) . ?
Cu3 Cu4 3.042(2) . ?
Cu4 N3 1.929(11) . ?
Cu4 O10 1.984(9) 3_666 ?
Cu4 N5 1.994(10) . ?
Cu4 N4 2.054(12) . ?
Cu4 O12 2.339(9) . ?
Si1 O6 1.599(8) . ?
Si1 O5 1.612(9) . ?
Si1 O1 1.638(9) . ?
Si1 C1 1.873(13) . ?
Si2 O7 1.601(9) . ?
Si2 O1 1.622(9) . ?
Si2 O2 1.636(8) . ?
Si2 C7 1.844(14) . ?
Si3 O8 1.595(9) . ?
Si3 O3 1.625(9) . ?
Si3 O2 1.638(8) . ?
Si3 C13 1.834(15) . ?
Si4 O9 1.617(8) . ?
Si4 O4 1.626(9) . ?
Si4 O3 1.640(10) . ?
Si4 C19 1.872(13) . ?
Si5 O10 1.593(10) . ?
Si5 O4 1.643(9) . ?
Si5 O5 1.657(9) . ?
Si5 C25A 1.840(12) . ?
Si5 C25 1.906(12) . ?
O11 C31 1.192(16) . ?
O12 H12O 0.9001 . ?
N1 C31 1.361(17) . ?
N1 C32 1.43(2) . ?
N1 C33 1.442(19) . ?
N2 C36 1.34(2) . ?
N2 N3 1.370(15) . ?
N3 C34 1.356(19) . ?
N4 C41 1.343(16) . ?
N4 C37 1.342(17) . ?
N5 N6 1.336(14) . ?
N5 C50 1.449(16) . ?
N6 C48 1.334(16) . ?
N7 C51 1.312(19) . ?
N7 C55 1.352(18) . ?
C1 C6 1.379(18) . ?
C1 C2 1.394(18) . ?
C2 C3 1.404(18) . ?
C2 H2 0.9500 . ?
C3 C4 1.375(19) . ?
C3 H3 0.9500 . ?
C4 C5 1.39(2) . ?
C4 H4 0.9500 . ?
C5 C6 1.385(19) . ?
C5 H5 0.9500 . ?
C6 H6 0.9500 . ?
C7 C8 1.400(18) . ?
C7 C12 1.423(19) . ?
C8 C9 1.426(18) . ?
C8 H8 0.9500 . ?
C9 C10 1.364(19) . ?
C9 H9 0.9500 . ?
C10 C11 1.40(2) . ?
C10 H10 0.9500 . ?
C11 C12 1.36(2) . ?
C11 H11 0.9500 . ?
C12 H12 0.9500 . ?
C13 C14 1.41(2) . ?
C13 C18 1.42(2) . ?
C14 C15 1.394(19) . ?
C14 H14 0.9500 . ?
C15 C16 1.42(2) . ?
C15 H15 0.9500 . ?
C16 C17 1.35(2) . ?
C16 H16 0.9500 . ?
C17 C18 1.412(19) . ?
C17 H17 0.9500 . ?
C18 H18 0.9500 . ?
C19 C24 1.303(19) . ?
C19 C20 1.430(19) . ?
C20 C21 1.359(17) . ?
C20 H20 0.9500 . ?
C21 C22 1.383(19) . ?
C21 H21 0.9500 . ?
C22 C23 1.391(19) . ?
C22 H22 0.9500 . ?
C23 C24 1.403(17) . ?
C23 H23 0.9500 . ?
C24 H24 0.9500 . ?
C25 C30 1.395(3) . ?
C25 C26 1.396(3) . ?
C26 C27 1.395(3) . ?
C26 H26 0.9500 . ?
C27 C28 1.395(3) . ?
C27 H27 0.9500 . ?
C28 C29 1.395(3) . ?
C28 H28 0.9500 . ?
C29 C30 1.395(3) . ?
C29 H29 0.9500 . ?
C30 H30 0.9500 . ?
C25A C26A 1.395(3) . ?
C25A C30A 1.395(3) . ?
C26A C27A 1.396(3) . ?
C26A H26A 0.9500 . ?
C27A C28A 1.395(3) . ?
C27A H27A 0.9500 . ?
C28A C29A 1.395(3) . ?
C28A H28A 0.9500 . ?
C29A C30A 1.395(3) . ?
C29A H29A 0.9500 . ?
C30A H30A 0.9500 . ?
C31 H31 0.9500 . ?
C32 H32A 0.9800 . ?
C32 H32B 0.9800 . ?
C32 H32C 0.9800 . ?
C33 H33A 0.9800 . ?
C33 H33B 0.9800 . ?
C33 H33C 0.9800 . ?
C34 C35 1.368(18) . ?
C34 C37 1.479(18) . ?
C35 C36 1.40(2) . ?
C35 H35 0.9500 . ?
C36 C42 1.509(15) . ?
C37 C38 1.37(2) . ?
C38 C39 1.42(2) . ?
C38 H39 0.9500 . ?
C39 C40 1.40(2) . ?
C39 H40 0.9500 . ?
C40 C41 1.32(2) . ?
C40 H41 0.9500 . ?
C41 H42 0.9500 . ?
C42 C47 1.395(3) . ?
C42 C43 1.396(3) . ?
C43 C44 1.395(3) . ?
C43 H43 0.9500 . ?
C44 C45 1.395(3) . ?
C44 H44 0.9500 . ?
C45 C46 1.395(3) . ?
C45 H45 0.9500 . ?
C46 C47 1.396(3) . ?
C46 H46 0.9500 . ?
C47 H47 0.9500 . ?
C48 C49 1.373(18) . ?
C48 C51 1.512(19) . ?
C49 C50 1.390(17) . ?
C49 H49 0.9500 . ?
C50 C56A 1.374(16) . ?
C50 C56 1.484(17) . ?
C51 C52 1.383(19) . ?
C52 C53 1.36(2) . ?
C52 H52 0.9500 . ?
C53 C54 1.40(2) . ?
C53 H53 0.9500 . ?
C54 C55 1.361(19) . ?
C54 H54 0.9500 . ?
C55 H55 0.9500 . ?
C56 C57 1.395(3) . ?
C56 C61 1.396(3) . ?
C57 C58 1.395(3) . ?
C57 H57 0.9500 . ?
C58 C59 1.395(3) . ?
C58 H58 0.9500 . ?
C59 C60 1.395(3) . ?
C59 H59 0.9500 . ?
C60 C61 1.395(3) . ?
C60 H60 0.9500 . ?
C61 H61 0.9500 . ?
C56A C61A 1.395(3) . ?
C56A C57A 1.396(3) . ?
C57A C58A 1.395(3) . ?
C57A H57A 0.9500 . ?
C58A C59A 1.395(3) . ?
C58A H58A 0.9500 . ?
C59A C60A 1.395(3) . ?
C59A H59A 0.9500 . ?
C60A C61A 1.395(3) . ?
C60A H60A 0.9500 . ?
C61A H61A 0.9500 . ?

loop_
_geom_hbond_atom_site_label_D
_geom_hbond_atom_site_label_H
_geom_hbond_atom_site_label_A
_geom_hbond_distance_DH
_geom_hbond_distance_HA
_geom_hbond_distance_DA
_geom_hbond_angle_DHA
_geom_hbond_site_symmetry_A
O12 H12O O2 0.90 2.48 3.103(12) 127 .

loop_
_geom_torsion_atom_site_label_1
_geom_torsion_atom_site_label_2
_geom_torsion_atom_site_label_3
_geom_torsion_atom_site_label_4
_geom_torsion
_geom_torsion_site_symmetry_1
_geom_torsion_site_symmetry_2
_geom_torsion_site_symmetry_3
_geom_torsion_site_symmetry_4
_geom_torsion_publ_flag
O7 Si2 O1 Si1 1.2(9) . . . . ?
O2 Si2 O1 Si1 -118.8(7) . . . . ?
C7 Si2 O1 Si1 124.2(8) . . . . ?
O6 Si1 O1 Si2 2.2(9) . . . . ?
O5 Si1 O1 Si2 123.1(7) . . . . ?
C1 Si1 O1 Si2 -124.6(8) . . . . ?
O7 Si2 O2 Si3 -44.1(9) . . . . ?
O1 Si2 O2 Si3 77.1(9) . . . . ?
C7 Si2 O2 Si3 -166.9(8) . . . . ?
O8 Si3 O2 Si2 52.5(10) . . . . ?
O3 Si3 O2 Si2 -70.8(9) . . . . ?
C13 Si3 O2 Si2 171.3(9) . . . . ?
O8 Si3 O3 Si4 -17.9(8) . . . . ?
O2 Si3 O3 Si4 105.4(7) . . . . ?
C13 Si3 O3 Si4 -137.0(8) . . . . ?
O9 Si4 O3 Si3 -23.3(8) . . . . ?
O4 Si4 O3 Si3 -142.6(6) . . . . ?
C19 Si4 O3 Si3 99.8(7) . . . . ?
O9 Si4 O4 Si5 -8.1(9) . . . . ?
O3 Si4 O4 Si5 110.7(7) . . . . ?
C19 Si4 O4 Si5 -130.5(8) . . . . ?
O10 Si5 O4 Si4 43.1(9) . . . . ?
O5 Si5 O4 Si4 -75.1(8) . . . . ?
C25A Si5 O4 Si4 174.3(8) . . . . ?
C25 Si5 O4 Si4 163.0(8) . . . . ?
O6 Si1 O5 Si5 6.6(11) . . . . ?
O1 Si1 O5 Si5 -111.7(9) . . . . ?
C1 Si1 O5 Si5 132.6(9) . . . . ?
O10 Si5 O5 Si1 -22.0(10) . . . . ?
O4 Si5 O5 Si1 96.8(9) . . . . ?
C25A Si5 O5 Si1 -152.7(9) . . . . ?
C25 Si5 O5 Si1 -142.8(9) . . . . ?
O5 Si1 O6 Cu2 -148.8(5) . . . . ?
O1 Si1 O6 Cu2 -31.5(7) . . . . ?
C1 Si1 O6 Cu2 91.6(7) . . . . ?
O5 Si1 O6 Cu1 82.2(6) . . . . ?
O1 Si1 O6 Cu1 -160.6(5) . . . . ?
C1 Si1 O6 Cu1 -37.4(7) . . . . ?
O1 Si2 O7 Cu3 176.2(5) . . . . ?
O2 Si2 O7 Cu3 -62.3(7) . . . . ?
C7 Si2 O7 Cu3 57.3(8) . . . . ?
O1 Si2 O7 Cu2 23.2(7) . . . . ?
O2 Si2 O7 Cu2 144.7(5) . . . . ?
C7 Si2 O7 Cu2 -95.7(7) . . . . ?
O3 Si3 O8 Cu1 -171.1(5) . . . 3_666 ?
O2 Si3 O8 Cu1 66.7(7) . . . 3_666 ?
C13 Si3 O8 Cu1 -51.9(8) . . . 3_666 ?
O3 Si3 O8 Cu2 45.8(7) . . . 3_666 ?
O2 Si3 O8 Cu2 -76.4(7) . . . 3_666 ?
C13 Si3 O8 Cu2 165.0(6) . . . 3_666 ?
O4 Si4 O9 Cu2 166.1(6) . . . 3_666 ?
O3 Si4 O9 Cu2 46.1(7) . . . 3_666 ?
C19 Si4 O9 Cu2 -74.9(8) . . . 3_666 ?
O4 Si4 O9 Cu3 -13.4(8) . . . 3_666 ?
O3 Si4 O9 Cu3 -133.5(6) . . . 3_666 ?
C19 Si4 O9 Cu3 105.6(8) . . . 3_666 ?
O4 Si5 O10 Cu3 -58.7(7) . . . 3_666 ?
O5 Si5 O10 Cu3 57.5(6) . . . 3_666 ?
C25A Si5 O10 Cu3 179.0(6) . . . 3_666 ?
C25 Si5 O10 Cu3 -179.4(6) . . . 3_666 ?
O4 Si5 O10 Cu4 138.8(7) . . . 3_666 ?
O5 Si5 O10 Cu4 -105.0(8) . . . 3_666 ?
C25A Si5 O10 Cu4 16.4(11) . . . 3_666 ?
C25 Si5 O10 Cu4 18.0(10) . . . 3_666 ?
C36 N2 N3 C34 -0.8(15) . . . . ?
C36 N2 N3 Cu4 -163.4(10) . . . . ?
C50 N5 N6 C48 1.9(14) . . . . ?
Cu4 N5 N6 C48 -170.2(9) . . . . ?
C50 N5 N6 Cu1 173.3(9) . . . 3_666 ?
Cu4 N5 N6 Cu1 1.1(16) . . . 3_666 ?
O6 Si1 C1 C6 -75.8(12) . . . . ?
O5 Si1 C1 C6 160.3(11) . . . . ?
O1 Si1 C1 C6 46.7(12) . . . . ?
O6 Si1 C1 C2 99.0(10) . . . . ?
O5 Si1 C1 C2 -24.8(11) . . . . ?
O1 Si1 C1 C2 -138.4(10) . . . . ?
C6 C1 C2 C3 -3(2) . . . . ?
Si1 C1 C2 C3 -178.6(11) . . . . ?
C1 C2 C3 C4 2(2) . . . . ?
C2 C3 C4 C5 0(2) . . . . ?
C3 C4 C5 C6 -1(2) . . . . ?
C2 C1 C6 C5 3(2) . . . . ?
Si1 C1 C6 C5 177.5(12) . . . . ?
C4 C5 C6 C1 0(2) . . . . ?
O7 Si2 C7 C8 127.9(9) . . . . ?
O1 Si2 C7 C8 6.7(10) . . . . ?
O2 Si2 C7 C8 -112.3(9) . . . . ?
O7 Si2 C7 C12 -53.9(12) . . . . ?
O1 Si2 C7 C12 -175.1(10) . . . . ?
O2 Si2 C7 C12 65.9(11) . . . . ?
C12 C7 C8 C9 1.4(17) . . . . ?
Si2 C7 C8 C9 179.8(9) . . . . ?
C7 C8 C9 C10 0.5(19) . . . . ?
C8 C9 C10 C11 -4(2) . . . . ?
C9 C10 C11 C12 6(2) . . . . ?
C10 C11 C12 C7 -4(2) . . . . ?
C8 C7 C12 C11 0.1(19) . . . . ?
Si2 C7 C12 C11 -178.2(11) . . . . ?
O8 Si3 C13 C14 50.9(16) . . . . ?
O3 Si3 C13 C14 171.8(14) . . . . ?
O2 Si3 C13 C14 -69.8(16) . . . . ?
O8 Si3 C13 C18 -124.4(15) . . . . ?
O3 Si3 C13 C18 -3.5(17) . . . . ?
O2 Si3 C13 C18 114.9(15) . . . . ?
C18 C13 C14 C15 -2(3) . . . . ?
Si3 C13 C14 C15 -177.6(14) . . . . ?
C13 C14 C15 C16 3(3) . . . . ?
C14 C15 C16 C17 -4(3) . . . . ?
C15 C16 C17 C18 4(3) . . . . ?
C16 C17 C18 C13 -2(3) . . . . ?
C14 C13 C18 C17 1(3) . . . . ?
Si3 C13 C18 C17 176.9(14) . . . . ?
O9 Si4 C19 C24 -80.1(13) . . . . ?
O4 Si4 C19 C24 40.0(13) . . . . ?
O3 Si4 C19 C24 159.6(11) . . . . ?
O9 Si4 C19 C20 103.4(11) . . . . ?
O4 Si4 C19 C20 -136.6(10) . . . . ?
O3 Si4 C19 C20 -17.0(12) . . . . ?
C24 C19 C20 C21 4(2) . . . . ?
Si4 C19 C20 C21 -179.4(10) . . . . ?
C19 C20 C21 C22 -1(2) . . . . ?
C20 C21 C22 C23 -1.8(19) . . . . ?
C21 C22 C23 C24 1.6(19) . . . . ?
C20 C19 C24 C23 -4(2) . . . . ?
Si4 C19 C24 C23 179.3(10) . . . . ?
C22 C23 C24 C19 2(2) . . . . ?
Si5 C25 C26 C27 -177.1(13) . . . . ?
Si5 C25 C30 C29 177.6(11) . . . . ?
O10 Si5 C25A C26A 110.7(9) . . . . ?
O4 Si5 C25A C26A -14.2(11) . . . . ?
O5 Si5 C25A C26A -125.6(9) . . . . ?
O10 Si5 C25A C30A -74.2(11) . . . . ?
O4 Si5 C25A C30A 160.9(9) . . . . ?
O5 Si5 C25A C30A 49.5(10) . . . . ?
Si5 C25A C26A C27A 175.3(12) . . . . ?
Si5 C25A C30A C29A -174.9(13) . . . . ?
Cu2 O11 C31 N1 178.5(10) . . . . ?
C32 N1 C31 O11 0(2) . . . . ?
C33 N1 C31 O11 -177.4(13) . . . . ?
N2 N3 C34 C35 3.4(17) . . . . ?
Cu4 N3 C34 C35 168.8(10) . . . . ?
N2 N3 C34 C37 -175.9(12) . . . . ?
Cu4 N3 C34 C37 -10.5(16) . . . . ?
N3 C34 C35 C36 -4.3(17) . . . . ?
C37 C34 C35 C36 174.8(17) . . . . ?
N3 N2 C36 C35 -2.0(16) . . . . ?
N3 N2 C36 C42 178.5(11) . . . . ?
C34 C35 C36 N2 3.9(17) . . . . ?
C34 C35 C36 C42 -176.7(14) . . . . ?
C41 N4 C37 C38 0(2) . . . . ?
Cu4 N4 C37 C38 177.2(13) . . . . ?
C41 N4 C37 C34 180.0(13) . . . . ?
Cu4 N4 C37 C34 -2.8(16) . . . . ?
N3 C34 C37 N4 8.5(19) . . . . ?
C35 C34 C37 N4 -170.5(17) . . . . ?
N3 C34 C37 C38 -171.5(15) . . . . ?
C35 C34 C37 C38 9(3) . . . . ?
N4 C37 C38 C39 1(3) . . . . ?
C34 C37 C38 C39 -179.4(15) . . . . ?
C37 C38 C39 C40 0(3) . . . . ?
C38 C39 C40 C41 -1(3) . . . . ?
C39 C40 C41 N4 2(3) . . . . ?
C37 N4 C41 C40 -1(2) . . . . ?
Cu4 N4 C41 C40 -178.0(12) . . . . ?
N2 C36 C42 C47 151.7(11) . . . . ?
C35 C36 C42 C47 -28(2) . . . . ?
N2 C36 C42 C43 -30.3(16) . . . . ?
C35 C36 C42 C43 150.3(14) . . . . ?
C36 C42 C43 C44 -178.0(11) . . . . ?
C36 C42 C47 C46 178.0(12) . . . . ?
N5 N6 C48 C49 -1.9(16) . . . . ?
Cu1 N6 C48 C49 -174.8(9) 3_666 . . . ?
N5 N6 C48 C51 179.2(12) . . . . ?
Cu1 N6 C48 C51 6.2(17) 3_666 . . . ?
N6 C48 C49 C50 1.0(16) . . . . ?
C51 C48 C49 C50 179.6(17) . . . . ?
C48 C49 C50 C56A 178.1(15) . . . . ?
C48 C49 C50 N5 0.2(13) . . . . ?
C48 C49 C50 C56 173.6(14) . . . . ?
N6 N5 C50 C56A -179.6(12) . . . . ?
Cu4 N5 C50 C56A -9.4(18) . . . . ?
N6 N5 C50 C49 -1.3(13) . . . . ?
Cu4 N5 C50 C49 168.9(9) . . . . ?
N6 N5 C50 C56 -175.5(11) . . . . ?
Cu4 N5 C50 C56 -5.2(17) . . . . ?
C55 N7 C51 C52 0(3) . . . . ?
Cu1 N7 C51 C52 179.8(14) 3_666 . . . ?
C55 N7 C51 C48 -179.9(15) . . . . ?
Cu1 N7 C51 C48 0.0(19) 3_666 . . . ?
N6 C48 C51 N7 -4(2) . . . . ?
C49 C48 C51 N7 177.6(16) . . . . ?
N6 C48 C51 C52 176.3(16) . . . . ?
C49 C48 C51 C52 -2(3) . . . . ?
N7 C51 C52 C53 0(3) . . . . ?
C48 C51 C52 C53 180.0(16) . . . . ?
C51 C52 C53 C54 -1(3) . . . . ?
C52 C53 C54 C55 3(3) . . . . ?
C51 N7 C55 C54 1(3) . . . . ?
Cu1 N7 C55 C54 -178.4(13) 3_666 . . . ?
C53 C54 C55 N7 -3(3) . . . . ?
C49 C50 C56 C57 -154.0(12) . . . . ?
N5 C50 C56 C57 18.4(18) . . . . ?
C49 C50 C56 C61 26.2(17) . . . . ?
N5 C50 C56 C61 -161.4(10) . . . . ?
C50 C56 C57 C58 -179.7(15) . . . . ?
C50 C56 C61 C60 179.8(13) . . . . ?
C49 C50 C56A C61A -18(2) . . . . ?
N5 C50 C56A C61A 159.3(10) . . . . ?
C49 C50 C56A C57A 162.0(13) . . . . ?
N5 C50 C56A C57A -20.3(18) . . . . ?
C50 C56A C57A C58A 179.6(16) . . . . ?
C50 C56A C61A C60A -179.6(15) . . . . ?

loop_
_platon_squeeze_void_nr
_platon_squeeze_void_average_x
_platon_squeeze_void_average_y
_platon_squeeze_void_average_z
_platon_squeeze_void_volume
_platon_squeeze_void_count_electrons
_platon_squeeze_void_content
1 -0.500 0.000 0.500 537 204 ' '
2 0.000 0.500 0.000 537 205 ' '
3 0.127 0.294 0.792 6 1 ' '
4 0.202 0.208 0.733 7 2 ' '
5 0.298 0.708 0.767 7 1 ' '
6 0.372 0.794 0.708 6 2 ' '
7 0.627 0.206 0.292 6 1 ' '
8 0.702 0.292 0.233 7 2 ' '
9 0.798 0.792 0.267 7 1 ' '
10 0.872 0.706 0.208 6 2 ' '
